data_7001807
loop_
_publ_author_name
'Zhang, Min'
'Wang, Kefeng'
'Sun, Wen-Hua'

_publ_section_title
;
 Chromium(III) complexes bearing 2-benzazole-1,10-phenanthrolines:
 synthesis, molecular structures and ethylene oligomerization and
 polymerization
;
_journal_issue 32
_journal_name_full 'Dalton Transactions'
_journal_page_first 6354
_journal_page_last 6363
_journal_paper_doi 10.1039/b902361e
_journal_year 2009
_chemical_formula_sum 'C31 H27 Cl7 Cr N3 O'
_chemical_formula_weight 757.71
_chemical_name_systematic
;
?
;
_space_group_IT_number 14
_symmetry_cell_setting monoclinic
_symmetry_space_group_name_Hall '-P 2yn'
_symmetry_space_group_name_H-M 'P 1 21/n 1'
_atom_sites_solution_hydrogens geom
_atom_sites_solution_primary direct
_atom_sites_solution_secondary difmap
_audit_creation_method SHELXL-97
_cell_angle_alpha 90.00
_cell_angle_beta 104.15(3)
_cell_angle_gamma 90.00
_cell_formula_units_Z 4
_cell_length_a 10.712(2)
_cell_length_b 18.094(4)
_cell_length_c 16.980(3)
_cell_measurement_reflns_used 10712
_cell_measurement_temperature 173(2)
_cell_measurement_theta_max 25.00
_cell_measurement_theta_min 2.05
_cell_volume 3191.3(12)
_computing_cell_refinement 'Siemens SMART & SAINT'
_computing_data_collection 'Siemens SMART'
_computing_data_reduction 'Siemens XPREP'
_computing_molecular_graphics 'Bruker SHELXTL'
_computing_publication_material 'Bruker SHELXTL'
_computing_structure_refinement 'Siemens SHELXTL'
_computing_structure_solution 'Siemens SHELXTL'
_diffrn_ambient_temperature 173(2)
_diffrn_measured_fraction_theta_full 0.998
_diffrn_measured_fraction_theta_max 0.998
_diffrn_measurement_device_type 'Bruker P4'
_diffrn_measurement_method '\w scans'
_diffrn_radiation_monochromator graphite
_diffrn_radiation_source 'fine-focus sealed tube'
_diffrn_radiation_type MoK\a
_diffrn_radiation_wavelength 0.71073
_diffrn_reflns_av_R_equivalents 0.0355
_diffrn_reflns_av_sigmaI/netI 0.0521
_diffrn_reflns_limit_h_max 12
_diffrn_reflns_limit_h_min -12
_diffrn_reflns_limit_k_max 21
_diffrn_reflns_limit_k_min -21
_diffrn_reflns_limit_l_max 20
_diffrn_reflns_limit_l_min -20
_diffrn_reflns_number 10712
_diffrn_reflns_theta_full 25.00
_diffrn_reflns_theta_max 25.00
_diffrn_reflns_theta_min 2.05
_diffrn_standards_decay_% 0
_diffrn_standards_interval_count 0
_diffrn_standards_interval_time .
_diffrn_standards_number 0
_exptl_absorpt_coefficient_mu 0.976
_exptl_absorpt_correction_T_max 0.8754
_exptl_absorpt_correction_T_min 0.7139
_exptl_absorpt_correction_type empirical
_exptl_absorpt_process_details 'SADABS (Sheldrick, 1996)'
_exptl_crystal_colour green
_exptl_crystal_density_diffrn 1.577
_exptl_crystal_density_method 'not measured'
_exptl_crystal_description block
_exptl_crystal_F_000 1540
_exptl_crystal_size_max 0.37
_exptl_crystal_size_mid 0.32
_exptl_crystal_size_min 0.14
_refine_diff_density_max 1.314
_refine_diff_density_min -1.597
_refine_diff_density_rms 0.122
_refine_ls_extinction_method none
_refine_ls_goodness_of_fit_ref 1.157
_refine_ls_hydrogen_treatment constr
_refine_ls_matrix_type full
_refine_ls_number_parameters 388
_refine_ls_number_reflns 5612
_refine_ls_number_restraints 0
_refine_ls_restrained_S_all 1.157
_refine_ls_R_factor_gt 0.0825
_refine_ls_shift/su_max 0.001
_refine_ls_shift/su_mean 0.000
_refine_ls_structure_factor_coef Fsqd
_refine_ls_weighting_details 'calc w=1/[\s^2^(Fo^2^)+(0.0649P)^2^+16.8524P] where P=(Fo^2^+2Fc^2^)/3'
_refine_ls_weighting_scheme calc
_refine_ls_wR_factor_gt 0.1772
_refine_ls_wR_factor_ref 0.1874
_reflns_number_gt 4883
_reflns_number_total 5612
_reflns_threshold_expression >2sigma(I)
_cod_data_source_file b902361e.txt
_cod_data_source_block C8
_cod_depositor_comments
;
The following automatic conversions were performed:
'_symmetry_cell_setting' value 'Monoclinic' changed to 'monoclinic'
according to '/home/saulius/struct/CIF-dictionaries/cif_core.dic'
dictionary named 'cif_core.dic' version 2.4.1 from 2010-06-29.

Automatic conversion script
Id: cif_fix_enum 1527 2010-12-29 10:47:43Z saulius 
;
_cod_original_cell_volume 3191.3(11)
_cod_original_sg_symbol_H-M P2(1)/n
_cod_database_code 7001807
_refine_ls_r_factor_ref 0.1013

loop_
_symmetry_equiv_pos_as_xyz
'x, y, z'
'-x+1/2, y+1/2, -z+1/2'
'-x, -y, -z'
'x-1/2, -y-1/2, z-1/2'

loop_
_atom_site_label
_atom_site_type_symbol
_atom_site_fract_x
_atom_site_fract_y
_atom_site_fract_z
_atom_site_U_iso_or_equiv
_atom_site_adp_type
_atom_site_occupancy
_atom_site_symmetry_multiplicity
_atom_site_calc_flag
_atom_site_refinement_flags
_atom_site_disorder_assembly
_atom_site_disorder_group
Cr1 Cr 0.40107(8) 0.15866(5) 0.27652(5) 0.0173(2) Uani 1 1 d . . .
Cl2 Cl 0.59262(14) 0.09154(8) 0.30364(8) 0.0261(3) Uani 1 1 d . . .
Cl3 Cl 0.34718(14) 0.11634(8) 0.14593(8) 0.0249(3) Uani 1 1 d . . .
Cl1 Cl 0.21469(14) 0.22602(8) 0.26254(8) 0.0246(3) Uani 1 1 d . . .
Cl4 Cl 0.6109(4) -0.0690(2) 0.0488(2) 0.1379(18) Uani 1 1 d . . .
Cl5 Cl 0.5698(2) -0.11952(12) 0.20106(12) 0.0568(5) Uani 1 1 d . . .
Cl6 Cl 0.7561(4) 0.1190(3) 0.0498(2) 0.1446(19) Uani 1 1 d . . .
Cl7 Cl 0.8328(5) 0.2069(2) 0.1931(2) 0.1323(17) Uani 1 1 d . . .
O1 O 0.5958(4) 0.3587(2) 0.3020(2) 0.0245(9) Uani 1 1 d . . .
N3 N 0.4906(4) 0.2554(2) 0.2516(3) 0.0202(10) Uani 1 1 d . . .
N1 N 0.4700(4) 0.2056(2) 0.3874(3) 0.0196(10) Uani 1 1 d . . .
N2 N 0.3369(4) 0.0811(2) 0.3583(3) 0.0195(10) Uani 1 1 d . . .
C40 C 0.7281(10) 0.1435(8) 0.1411(6) 0.089(4) Uani 1 1 d . . .
H1A H 0.6397 0.1636 0.1316 0.106 Uiso 1 1 calc R . .
H1B H 0.7324 0.0986 0.1750 0.106 Uiso 1 1 calc R . .
C6 C 0.4227(6) 0.0878(3) 0.5854(3) 0.0263(13) Uani 1 1 d . . .
H9A H 0.4123 0.0597 0.6307 0.032 Uiso 1 1 calc R . .
C24 C 0.2107(5) -0.0049(3) 0.2594(3) 0.0213(12) Uani 1 1 d . . .
C10 C 0.2734(5) 0.0167(3) 0.3440(3) 0.0209(12) Uani 1 1 d . . .
C3 C 0.5737(6) 0.2638(3) 0.5400(3) 0.0250(13) Uani 1 1 d . . .
H12A H 0.6091 0.2840 0.5923 0.030 Uiso 1 1 calc R . .
C11 C 0.3850(5) 0.1012(3) 0.4381(3) 0.0188(11) Uani 1 1 d . . .
C1 C 0.5364(5) 0.2689(3) 0.3960(3) 0.0194(11) Uani 1 1 d . . .
C5 C 0.4844(6) 0.1538(3) 0.5988(3) 0.0252(13) Uani 1 1 d . . .
H15A H 0.5147 0.1716 0.6527 0.030 Uiso 1 1 calc R . .
C16 C 0.5081(6) 0.3393(3) 0.0526(3) 0.0256(13) Uani 1 1 d . . .
C2 C 0.5901(5) 0.2999(3) 0.4719(3) 0.0219(12) Uani 1 1 d . . .
H17A H 0.6370 0.3449 0.4765 0.026 Uiso 1 1 calc R . .
C14 C 0.5086(5) 0.2985(3) 0.1861(3) 0.0210(12) Uani 1 1 d . . .
C4 C 0.5041(5) 0.1965(3) 0.5322(3) 0.0226(12) Uani 1 1 d . . .
C29 C 0.1156(6) 0.0398(3) 0.2127(4) 0.0302(14) Uani 1 1 d . . .
H20A H 0.0910 0.0842 0.2348 0.036 Uiso 1 1 calc R . .
C9 C 0.2617(6) -0.0299(3) 0.4091(3) 0.0241(12) Uani 1 1 d . . .
H21A H 0.2198 -0.0764 0.3976 0.029 Uiso 1 1 calc R . .
C7 C 0.3726(5) 0.0591(3) 0.5054(3) 0.0215(12) Uani 1 1 d . . .
C15 C 0.4724(6) 0.2866(3) 0.1025(3) 0.0238(12) Uani 1 1 d . . .
H23A H 0.4249 0.2439 0.0804 0.029 Uiso 1 1 calc R . .
C13 C 0.5428(5) 0.2945(3) 0.3159(3) 0.0196(12) Uani 1 1 d . . .
C12 C 0.4535(5) 0.1696(3) 0.4541(3) 0.0196(11) Uani 1 1 d . . .
C27 C 0.0937(7) -0.0456(4) 0.1013(4) 0.0364(16) Uani 1 1 d . . .
H26A H 0.0553 -0.0589 0.0466 0.044 Uiso 1 1 calc R . .
C19 C 0.5737(6) 0.3612(3) 0.2180(3) 0.0241(12) Uani 1 1 d . . .
C20 C 0.4801(6) 0.3257(3) -0.0389(4) 0.0285(14) Uani 1 1 d . . .
C8 C 0.3096(6) -0.0092(3) 0.4877(3) 0.0241(12) Uani 1 1 d . . .
H29A H 0.3005 -0.0409 0.5305 0.029 Uiso 1 1 calc R . .
C26 C 0.1865(7) -0.0907(4) 0.1491(4) 0.0343(15) Uani 1 1 d . . .
H30A H 0.2115 -0.1351 0.1273 0.041 Uiso 1 1 calc R . .
C17 C 0.5758(6) 0.4024(3) 0.0883(4) 0.0297(14) Uani 1 1 d . . .
H31A H 0.6003 0.4379 0.0537 0.036 Uiso 1 1 calc R . .
C18 C 0.6087(6) 0.4154(3) 0.1712(4) 0.0315(14) Uani 1 1 d . . .
H32A H 0.6525 0.4589 0.1941 0.038 Uiso 1 1 calc R . .
C28 C 0.0565(7) 0.0192(4) 0.1335(4) 0.0351(15) Uani 1 1 d . . .
H33A H -0.0091 0.0494 0.1014 0.042 Uiso 1 1 calc R . .
C25 C 0.2428(6) -0.0709(3) 0.2284(3) 0.0271(13) Uani 1 1 d . . .
H34A H 0.3040 -0.1028 0.2617 0.033 Uiso 1 1 calc R . .
C23 C 0.3500(7) 0.2868(4) -0.0699(4) 0.0348(15) Uani 1 1 d . . .
H35A H 0.3502 0.2401 -0.0407 0.052 Uiso 1 1 calc R . .
H35B H 0.3359 0.2769 -0.1282 0.052 Uiso 1 1 calc R . .
H35C H 0.2810 0.3186 -0.0606 0.052 Uiso 1 1 calc R . .
C22 C 0.5881(8) 0.2768(5) -0.0539(5) 0.053(2) Uani 1 1 d . . .
H36A H 0.5911 0.2307 -0.0232 0.080 Uiso 1 1 calc R . .
H36B H 0.6705 0.3027 -0.0361 0.080 Uiso 1 1 calc R . .
H36C H 0.5719 0.2656 -0.1120 0.080 Uiso 1 1 calc R . .
C30 C 0.5270(9) -0.0547(5) 0.1236(5) 0.060(2) Uani 1 1 d . . .
H38A H 0.5457 -0.0045 0.1466 0.072 Uiso 1 1 calc R . .
H H 0.4334 -0.0580 0.0989 0.072 Uiso 1 1 calc R . .
C21 C 0.4754(8) 0.3985(4) -0.0868(4) 0.049(2) Uani 1 1 d . . .
H39A H 0.4059 0.4298 -0.0772 0.074 Uiso 1 1 calc R . .
H39B H 0.4596 0.3876 -0.1449 0.074 Uiso 1 1 calc R . .
H39C H 0.5577 0.4245 -0.0687 0.074 Uiso 1 1 calc R . .

loop_
_atom_site_aniso_label
_atom_site_aniso_U_11
_atom_site_aniso_U_22
_atom_site_aniso_U_33
_atom_site_aniso_U_23
_atom_site_aniso_U_13
_atom_site_aniso_U_12
Cr1 0.0225(5) 0.0179(4) 0.0115(4) 0.0009(3) 0.0039(3) -0.0012(4)
Cl2 0.0263(8) 0.0269(7) 0.0253(7) 0.0025(6) 0.0067(6) 0.0036(6)
Cl3 0.0337(8) 0.0253(7) 0.0155(6) -0.0023(5) 0.0059(6) -0.0032(6)
Cl1 0.0275(8) 0.0251(7) 0.0203(7) 0.0004(5) 0.0043(6) 0.0044(6)
Cl4 0.176(3) 0.141(3) 0.143(3) 0.103(3) 0.128(3) 0.113(3)
Cl5 0.0709(14) 0.0629(13) 0.0401(10) 0.0049(9) 0.0204(9) 0.0149(11)
Cl6 0.122(3) 0.196(4) 0.091(2) -0.051(2) -0.021(2) 0.100(3)
Cl7 0.197(4) 0.124(3) 0.0734(19) -0.0128(18) 0.029(2) -0.097(3)
O1 0.030(2) 0.022(2) 0.023(2) -0.0025(16) 0.0086(17) -0.0059(17)
N3 0.025(3) 0.021(2) 0.016(2) -0.0020(18) 0.0074(19) -0.004(2)
N1 0.023(3) 0.021(2) 0.015(2) 0.0008(18) 0.0057(19) 0.0004(19)
N2 0.019(2) 0.024(2) 0.015(2) 0.0008(18) 0.0038(18) 0.0013(19)
C40 0.055(6) 0.149(11) 0.062(6) 0.013(7) 0.015(5) 0.002(7)
C6 0.035(3) 0.033(3) 0.014(3) 0.005(2) 0.010(2) 0.010(3)
C24 0.023(3) 0.021(3) 0.018(3) 0.000(2) 0.003(2) -0.006(2)
C10 0.017(3) 0.022(3) 0.025(3) 0.003(2) 0.007(2) 0.006(2)
C3 0.025(3) 0.030(3) 0.017(3) -0.004(2) 0.000(2) 0.005(3)
C11 0.021(3) 0.022(3) 0.013(3) 0.002(2) 0.003(2) 0.004(2)
C1 0.017(3) 0.022(3) 0.020(3) 0.000(2) 0.005(2) 0.002(2)
C5 0.028(3) 0.034(3) 0.013(3) 0.001(2) 0.004(2) 0.008(3)
C16 0.026(3) 0.027(3) 0.025(3) 0.006(2) 0.011(2) 0.001(3)
C2 0.022(3) 0.025(3) 0.016(3) -0.002(2) 0.000(2) 0.004(2)
C14 0.022(3) 0.020(3) 0.023(3) 0.005(2) 0.008(2) -0.001(2)
C4 0.024(3) 0.027(3) 0.016(3) -0.003(2) 0.001(2) 0.009(2)
C29 0.032(3) 0.028(3) 0.031(3) 0.001(3) 0.007(3) -0.002(3)
C9 0.024(3) 0.022(3) 0.028(3) 0.007(2) 0.010(2) 0.000(2)
C7 0.023(3) 0.024(3) 0.018(3) 0.003(2) 0.006(2) 0.008(2)
C15 0.027(3) 0.025(3) 0.021(3) -0.001(2) 0.009(2) -0.003(2)
C13 0.021(3) 0.020(3) 0.017(3) -0.002(2) 0.002(2) -0.002(2)
C12 0.021(3) 0.022(3) 0.017(3) 0.003(2) 0.007(2) 0.005(2)
C27 0.045(4) 0.037(4) 0.024(3) -0.003(3) 0.003(3) -0.017(3)
C19 0.025(3) 0.028(3) 0.021(3) 0.000(2) 0.009(2) 0.000(2)
C20 0.033(3) 0.032(3) 0.025(3) 0.005(3) 0.014(3) -0.011(3)
C8 0.028(3) 0.029(3) 0.019(3) 0.009(2) 0.013(2) 0.005(3)
C26 0.046(4) 0.029(3) 0.026(3) -0.006(3) 0.005(3) -0.003(3)
C17 0.037(4) 0.025(3) 0.031(3) 0.003(3) 0.016(3) -0.010(3)
C18 0.038(4) 0.025(3) 0.033(3) 0.000(3) 0.011(3) -0.009(3)
C28 0.036(4) 0.038(4) 0.026(3) 0.006(3) -0.002(3) 0.001(3)
C25 0.031(3) 0.024(3) 0.023(3) 0.001(2) 0.000(3) -0.001(3)
C23 0.040(4) 0.039(4) 0.025(3) 0.001(3) 0.008(3) -0.010(3)
C22 0.048(5) 0.077(6) 0.041(4) -0.018(4) 0.021(4) -0.003(4)
C30 0.075(6) 0.051(5) 0.058(5) 0.009(4) 0.028(5) 0.022(4)
C21 0.074(6) 0.045(4) 0.024(3) 0.011(3) 0.005(3) -0.029(4)

loop_
_atom_type_symbol
_atom_type_description
_atom_type_scat_dispersion_real
_atom_type_scat_dispersion_imag
_atom_type_scat_source
C C 0.0033 0.0016 'International Tables Vol C Tables 4.2.6.8 and 6.1.1.4'
H H 0.0000 0.0000 'International Tables Vol C Tables 4.2.6.8 and 6.1.1.4'
N N 0.0061 0.0033 'International Tables Vol C Tables 4.2.6.8 and 6.1.1.4'
O O 0.0106 0.0060 'International Tables Vol C Tables 4.2.6.8 and 6.1.1.4'
Cl Cl 0.1484 0.1585 'International Tables Vol C Tables 4.2.6.8 and 6.1.1.4'
Cr Cr 0.3209 0.6236 'International Tables Vol C Tables 4.2.6.8 and 6.1.1.4'

loop_
_geom_angle_atom_site_label_1
_geom_angle_atom_site_label_2
_geom_angle_atom_site_label_3
_geom_angle
_geom_angle_site_symmetry_1
_geom_angle_site_symmetry_3
_geom_angle_publ_flag
N1 Cr1 N3 75.91(18) . . ?
N1 Cr1 N2 77.35(17) . . ?
N3 Cr1 N2 153.23(17) . . ?
N1 Cr1 Cl3 171.20(14) . . ?
N3 Cr1 Cl3 95.95(13) . . ?
N2 Cr1 Cl3 110.82(13) . . ?
N1 Cr1 Cl1 89.06(14) . . ?
N3 Cr1 Cl1 88.00(14) . . ?
N2 Cr1 Cl1 90.36(13) . . ?
Cl3 Cr1 Cl1 94.04(6) . . ?
N1 Cr1 Cl2 86.10(14) . . ?
N3 Cr1 Cl2 92.92(14) . . ?
N2 Cr1 Cl2 86.47(13) . . ?
Cl3 Cr1 Cl2 91.06(6) . . ?
Cl1 Cr1 Cl2 174.70(6) . . ?
C13 O1 C19 103.7(4) . . ?
C13 N3 C14 104.3(4) . . ?
C13 N3 Cr1 114.1(4) . . ?
C14 N3 Cr1 141.4(4) . . ?
C1 N1 C12 119.7(5) . . ?
C1 N1 Cr1 121.5(4) . . ?
C12 N1 Cr1 118.7(4) . . ?
C10 N2 C11 117.4(5) . . ?
C10 N2 Cr1 131.5(4) . . ?
C11 N2 Cr1 110.7(3) . . ?
Cl7 C40 Cl6 114.1(6) . . ?
Cl7 C40 H1A 108.7 . . ?
Cl6 C40 H1A 108.7 . . ?
Cl7 C40 H1B 108.7 . . ?
Cl6 C40 H1B 108.7 . . ?
H1A C40 H1B 107.6 . . ?
C5 C6 C7 122.2(5) . . ?
C5 C6 H9A 118.9 . . ?
C7 C6 H9A 118.9 . . ?
C25 C24 C29 120.1(5) . . ?
C25 C24 C10 120.1(5) . . ?
C29 C24 C10 119.7(5) . . ?
N2 C10 C9 120.8(5) . . ?
N2 C10 C24 119.6(5) . . ?
C9 C10 C24 119.6(5) . . ?
C2 C3 C4 120.1(5) . . ?
C2 C3 H12A 119.9 . . ?
C4 C3 H12A 119.9 . . ?
N2 C11 C7 124.8(5) . . ?
N2 C11 C12 117.8(5) . . ?
C7 C11 C12 117.4(5) . . ?
N1 C1 C2 122.2(5) . . ?
N1 C1 C13 108.4(5) . . ?
C2 C1 C13 129.3(5) . . ?
C6 C5 C4 120.3(5) . . ?
C6 C5 H15A 119.8 . . ?
C4 C5 H15A 119.8 . . ?
C15 C16 C17 118.8(5) . . ?
C15 C16 C20 119.6(5) . . ?
C17 C16 C20 121.4(5) . . ?
C3 C2 C1 118.5(5) . . ?
C3 C2 H17A 120.7 . . ?
C1 C2 H17A 120.7 . . ?
C19 C14 C15 121.2(5) . . ?
C19 C14 N3 107.5(5) . . ?
C15 C14 N3 131.3(5) . . ?
C12 C4 C3 117.6(5) . . ?
C12 C4 C5 117.8(5) . . ?
C3 C4 C5 124.6(5) . . ?
C24 C29 C28 119.6(6) . . ?
C24 C29 H20A 120.2 . . ?
C28 C29 H20A 120.2 . . ?
C8 C9 C10 121.1(5) . . ?
C8 C9 H21A 119.5 . . ?
C10 C9 H21A 119.5 . . ?
C8 C7 C11 116.0(5) . . ?
C8 C7 C6 124.8(5) . . ?
C11 C7 C6 119.2(5) . . ?
C16 C15 C14 117.8(5) . . ?
C16 C15 H23A 121.1 . . ?
C14 C15 H23A 121.1 . . ?
N3 C13 O1 115.8(5) . . ?
N3 C13 C1 120.1(5) . . ?
O1 C13 C1 124.1(5) . . ?
N1 C12 C4 121.8(5) . . ?
N1 C12 C11 115.1(5) . . ?
C4 C12 C11 123.1(5) . . ?
C26 C27 C28 120.0(6) . . ?
C26 C27 H26A 120.0 . . ?
C28 C27 H26A 120.0 . . ?
C18 C19 C14 123.1(5) . . ?
C18 C19 O1 128.1(5) . . ?
C14 C19 O1 108.8(5) . . ?
C22 C20 C16 107.1(5) . . ?
C22 C20 C23 109.8(6) . . ?
C16 C20 C23 111.0(5) . . ?
C22 C20 C21 109.6(6) . . ?
C16 C20 C21 111.8(5) . . ?
C23 C20 C21 107.5(5) . . ?
C9 C8 C7 119.9(5) . . ?
C9 C8 H29A 120.0 . . ?
C7 C8 H29A 120.0 . . ?
C25 C26 C27 119.8(6) . . ?
C25 C26 H30A 120.1 . . ?
C27 C26 H30A 120.1 . . ?
C18 C17 C16 123.5(5) . . ?
C18 C17 H31A 118.2 . . ?
C16 C17 H31A 118.2 . . ?
C19 C18 C17 115.5(6) . . ?
C19 C18 H32A 122.3 . . ?
C17 C18 H32A 122.3 . . ?
C29 C28 C27 120.0(6) . . ?
C29 C28 H33A 120.0 . . ?
C27 C28 H33A 120.0 . . ?
C26 C25 C24 120.4(6) . . ?
C26 C25 H34A 119.8 . . ?
C24 C25 H34A 119.8 . . ?
C20 C23 H35A 109.5 . . ?
C20 C23 H35B 109.5 . . ?
H35A C23 H35B 109.5 . . ?
C20 C23 H35C 109.5 . . ?
H35A C23 H35C 109.5 . . ?
H35B C23 H35C 109.5 . . ?
C20 C22 H36A 109.5 . . ?
C20 C22 H36B 109.5 . . ?
H36A C22 H36B 109.5 . . ?
C20 C22 H36C 109.5 . . ?
H36A C22 H36C 109.5 . . ?
H36B C22 H36C 109.5 . . ?
Cl5 C30 Cl4 111.3(5) . . ?
Cl5 C30 H38A 109.4 . . ?
Cl4 C30 H38A 109.4 . . ?
Cl5 C30 H 109.4 . . ?
Cl4 C30 H 109.4 . . ?
H38A C30 H 108.0 . . ?
C20 C21 H39A 109.5 . . ?
C20 C21 H39B 109.5 . . ?
H39A C21 H39B 109.5 . . ?
C20 C21 H39C 109.5 . . ?
H39A C21 H39C 109.5 . . ?
H39B C21 H39C 109.5 . . ?

loop_
_geom_bond_atom_site_label_1
_geom_bond_atom_site_label_2
_geom_bond_distance
_geom_bond_site_symmetry_2
_geom_bond_publ_flag
Cr1 N1 2.032(4) . ?
Cr1 N3 2.089(5) . ?
Cr1 N2 2.200(5) . ?
Cr1 Cl3 2.2828(16) . ?
Cr1 Cl1 2.3013(17) . ?
Cr1 Cl2 2.3314(17) . ?
Cl4 C30 1.745(9) . ?
Cl5 C30 1.738(8) . ?
Cl6 C40 1.708(11) . ?
Cl7 C40 1.694(12) . ?
O1 C13 1.339(7) . ?
O1 C19 1.388(7) . ?
N3 C13 1.307(7) . ?
N3 C14 1.409(7) . ?
N1 C1 1.337(7) . ?
N1 C12 1.356(7) . ?
N2 C10 1.342(7) . ?
N2 C11 1.375(7) . ?
C40 H1A 0.9900 . ?
C40 H1B 0.9900 . ?
C6 C5 1.356(9) . ?
C6 C7 1.430(8) . ?
C6 H9A 0.9500 . ?
C24 C25 1.382(8) . ?
C24 C29 1.387(8) . ?
C24 C10 1.482(8) . ?
C10 C9 1.419(8) . ?
C3 C2 1.376(8) . ?
C3 C4 1.416(9) . ?
C3 H12A 0.9500 . ?
C11 C7 1.406(8) . ?
C11 C12 1.430(8) . ?
C1 C2 1.394(8) . ?
C1 C13 1.454(7) . ?
C5 C4 1.427(8) . ?
C5 H15A 0.9500 . ?
C16 C15 1.391(8) . ?
C16 C17 1.407(8) . ?
C16 C20 1.529(8) . ?
C2 H17A 0.9500 . ?
C14 C19 1.372(8) . ?
C14 C15 1.393(8) . ?
C4 C12 1.393(8) . ?
C29 C28 1.390(9) . ?
C29 H20A 0.9500 . ?
C9 C8 1.360(8) . ?
C9 H21A 0.9500 . ?
C7 C8 1.406(8) . ?
C15 H23A 0.9500 . ?
C27 C26 1.385(10) . ?
C27 C28 1.393(10) . ?
C27 H26A 0.9500 . ?
C19 C18 1.371(8) . ?
C20 C22 1.526(10) . ?
C20 C23 1.534(9) . ?
C20 C21 1.543(9) . ?
C8 H29A 0.9500 . ?
C26 C25 1.381(8) . ?
C26 H30A 0.9500 . ?
C17 C18 1.385(9) . ?
C17 H31A 0.9500 . ?
C18 H32A 0.9500 . ?
C28 H33A 0.9500 . ?
C25 H34A 0.9500 . ?
C23 H35A 0.9800 . ?
C23 H35B 0.9800 . ?
C23 H35C 0.9800 . ?
C22 H36A 0.9800 . ?
C22 H36B 0.9800 . ?
C22 H36C 0.9800 . ?
C30 H38A 0.9900 . ?
C30 H 0.9900 . ?
C21 H39A 0.9800 . ?
C21 H39B 0.9800 . ?
C21 H39C 0.9800 . ?

loop_
_geom_torsion_atom_site_label_1
_geom_torsion_atom_site_label_2
_geom_torsion_atom_site_label_3
_geom_torsion_atom_site_label_4
_geom_torsion
_geom_torsion_site_symmetry_1
_geom_torsion_site_symmetry_2
_geom_torsion_site_symmetry_3
_geom_torsion_site_symmetry_4
_geom_torsion_publ_flag
N1 Cr1 N3 C13 0.3(4) . . . . ?
N2 Cr1 N3 C13 3.0(7) . . . . ?
Cl3 Cr1 N3 C13 -176.3(4) . . . . ?
Cl1 Cr1 N3 C13 89.8(4) . . . . ?
Cl2 Cr1 N3 C13 -85.0(4) . . . . ?
N1 Cr1 N3 C14 -173.6(6) . . . . ?
N2 Cr1 N3 C14 -170.9(5) . . . . ?
Cl3 Cr1 N3 C14 9.8(6) . . . . ?
Cl1 Cr1 N3 C14 -84.0(6) . . . . ?
Cl2 Cr1 N3 C14 101.2(6) . . . . ?
N3 Cr1 N1 C1 -1.2(4) . . . . ?
N2 Cr1 N1 C1 -180.0(5) . . . . ?
Cl3 Cr1 N1 C1 21.4(12) . . . . ?
Cl1 Cr1 N1 C1 -89.4(4) . . . . ?
Cl2 Cr1 N1 C1 92.8(4) . . . . ?
N3 Cr1 N1 C12 -177.8(4) . . . . ?
N2 Cr1 N1 C12 3.5(4) . . . . ?
Cl3 Cr1 N1 C12 -155.1(7) . . . . ?
Cl1 Cr1 N1 C12 94.1(4) . . . . ?
Cl2 Cr1 N1 C12 -83.8(4) . . . . ?
N1 Cr1 N2 C10 -177.4(5) . . . . ?
N3 Cr1 N2 C10 180.0(4) . . . . ?
Cl3 Cr1 N2 C10 -0.8(5) . . . . ?
Cl1 Cr1 N2 C10 93.7(5) . . . . ?
Cl2 Cr1 N2 C10 -90.6(5) . . . . ?
N1 Cr1 N2 C11 -5.0(4) . . . . ?
N3 Cr1 N2 C11 -7.7(6) . . . . ?
Cl3 Cr1 N2 C11 171.5(3) . . . . ?
Cl1 Cr1 N2 C11 -94.0(3) . . . . ?
Cl2 Cr1 N2 C11 81.8(3) . . . . ?
C11 N2 C10 C9 -2.7(8) . . . . ?
Cr1 N2 C10 C9 169.2(4) . . . . ?
C11 N2 C10 C24 175.1(5) . . . . ?
Cr1 N2 C10 C24 -13.0(8) . . . . ?
C25 C24 C10 N2 122.9(6) . . . . ?
C29 C24 C10 N2 -59.9(7) . . . . ?
C25 C24 C10 C9 -59.2(8) . . . . ?
C29 C24 C10 C9 118.0(6) . . . . ?
C10 N2 C11 C7 0.3(8) . . . . ?
Cr1 N2 C11 C7 -173.3(4) . . . . ?
C10 N2 C11 C12 179.7(5) . . . . ?
Cr1 N2 C11 C12 6.1(6) . . . . ?
C12 N1 C1 C2 0.0(8) . . . . ?
Cr1 N1 C1 C2 -176.6(4) . . . . ?
C12 N1 C1 C13 178.3(5) . . . . ?
Cr1 N1 C1 C13 1.7(6) . . . . ?
C7 C6 C5 C4 -1.4(9) . . . . ?
C4 C3 C2 C1 0.3(8) . . . . ?
N1 C1 C2 C3 -0.1(8) . . . . ?
C13 C1 C2 C3 -178.0(6) . . . . ?
C13 N3 C14 C19 0.9(6) . . . . ?
Cr1 N3 C14 C19 175.1(5) . . . . ?
C13 N3 C14 C15 -179.1(6) . . . . ?
Cr1 N3 C14 C15 -4.9(11) . . . . ?
C2 C3 C4 C12 -0.4(8) . . . . ?
C2 C3 C4 C5 178.2(5) . . . . ?
C6 C5 C4 C12 2.5(8) . . . . ?
C6 C5 C4 C3 -176.2(6) . . . . ?
C25 C24 C29 C28 -2.5(9) . . . . ?
C10 C24 C29 C28 -179.7(6) . . . . ?
N2 C10 C9 C8 2.9(8) . . . . ?
C24 C10 C9 C8 -175.0(5) . . . . ?
N2 C11 C7 C8 2.1(8) . . . . ?
C12 C11 C7 C8 -177.3(5) . . . . ?
N2 C11 C7 C6 -177.5(5) . . . . ?
C12 C11 C7 C6 3.1(8) . . . . ?
C5 C6 C7 C8 179.0(6) . . . . ?
C5 C6 C7 C11 -1.5(9) . . . . ?
C17 C16 C15 C14 -1.5(9) . . . . ?
C20 C16 C15 C14 175.1(5) . . . . ?
C19 C14 C15 C16 2.1(9) . . . . ?
N3 C14 C15 C16 -178.0(6) . . . . ?
C14 N3 C13 O1 -0.9(6) . . . . ?
Cr1 N3 C13 O1 -176.9(4) . . . . ?
C14 N3 C13 C1 176.6(5) . . . . ?
Cr1 N3 C13 C1 0.6(7) . . . . ?
C19 O1 C13 N3 0.5(6) . . . . ?
C19 O1 C13 C1 -176.9(5) . . . . ?
N1 C1 C13 N3 -1.5(7) . . . . ?
C2 C1 C13 N3 176.7(6) . . . . ?
N1 C1 C13 O1 175.8(5) . . . . ?
C2 C1 C13 O1 -6.0(9) . . . . ?
C1 N1 C12 C4 0.0(8) . . . . ?
Cr1 N1 C12 C4 176.6(4) . . . . ?
C1 N1 C12 C11 -177.9(5) . . . . ?
Cr1 N1 C12 C11 -1.3(6) . . . . ?
C3 C4 C12 N1 0.2(8) . . . . ?
C5 C4 C12 N1 -178.5(5) . . . . ?
C3 C4 C12 C11 178.0(5) . . . . ?
C5 C4 C12 C11 -0.8(8) . . . . ?
N2 C11 C12 N1 -3.6(7) . . . . ?
C7 C11 C12 N1 175.9(5) . . . . ?
N2 C11 C12 C4 178.6(5) . . . . ?
C7 C11 C12 C4 -2.0(8) . . . . ?
C15 C14 C19 C18 -0.8(9) . . . . ?
N3 C14 C19 C18 179.3(6) . . . . ?
C15 C14 C19 O1 179.4(5) . . . . ?
N3 C14 C19 O1 -0.6(6) . . . . ?
C13 O1 C19 C18 -179.8(6) . . . . ?
C13 O1 C19 C14 0.1(6) . . . . ?
C15 C16 C20 C22 -82.5(7) . . . . ?
C17 C16 C20 C22 94.0(7) . . . . ?
C15 C16 C20 C23 37.4(8) . . . . ?
C17 C16 C20 C23 -146.2(6) . . . . ?
C15 C16 C20 C21 157.4(6) . . . . ?
C17 C16 C20 C21 -26.1(8) . . . . ?
C10 C9 C8 C7 -0.4(9) . . . . ?
C11 C7 C8 C9 -1.9(8) . . . . ?
C6 C7 C8 C9 177.7(5) . . . . ?
C28 C27 C26 C25 -0.5(10) . . . . ?
C15 C16 C17 C18 -0.4(10) . . . . ?
C20 C16 C17 C18 -176.9(6) . . . . ?
C14 C19 C18 C17 -1.1(9) . . . . ?
O1 C19 C18 C17 178.8(6) . . . . ?
C16 C17 C18 C19 1.7(10) . . . . ?
C24 C29 C28 C27 -0.5(10) . . . . ?
C26 C27 C28 C29 2.0(10) . . . . ?
C27 C26 C25 C24 -2.5(10) . . . . ?
C29 C24 C25 C26 4.1(9) . . . . ?
C10 C24 C25 C26 -178.8(6) . . . . ?
